data_1521901
loop_
_publ_author_name
'Schucht, F.'
'Bronger, W.'
'Mueller, R.'
'Jung, W.'
'Dascoulidou, A.'
'Mueller, P.'
'Schuster, H.U.'

_publ_section_title
;
 Die magnetischen Eigenschaften der Alkalimetall-Manganpnictide K Mn P, Rb
 Mn P, Cs Mn P, Rb Mn As, K Mn Sb, K Mn Bi
;
_journal_name_full 'Zeitschrift fuer Anorganische und Allgemeine Chemie'
_journal_page_first 31
_journal_page_last 36
_journal_volume 625
_journal_year 1999
_chemical_formula_sum 'K Mn Sb'
_space_group_IT_number 129
_symmetry_space_group_name_Hall 'P 4ab 2ab -1ab'
_symmetry_space_group_name_H-M 'P 4/n m m :1'
_cell_angle_alpha 90
_cell_angle_beta 90
_cell_angle_gamma 90
_cell_formula_units_Z 2
_cell_length_a 4.629
_cell_length_b 4.629
_cell_length_c 8.121
_cell_volume 174.014
_citation_journal_id_ASTM ZAACAB
_cod_data_source_file Schucht_ZAACAB_1999_860.cif
_cod_data_source_block K1Mn1Sb1
_cod_original_cell_volume 174.0139
_cod_original_sg_symbol_Hall '-P 4a 2a (x-1/4,y+1/4,z)'
_cod_original_formula_sum 'K1 Mn1 Sb1'
_cod_database_code 1521901

loop_
_symmetry_equiv_pos_as_xyz
x,y,z
-y+1/2,x+1/2,z
-x,-y,z
y+1/2,-x+1/2,z
x+1/2,-y+1/2,-z
y,x,-z
-x+1/2,y+1/2,-z
-y,-x,-z
-x+1/2,-y+1/2,-z
y,-x,-z
x+1/2,y+1/2,-z
-y,x,-z
-x,y,z
-y+1/2,-x+1/2,z
x,-y,z
y+1/2,x+1/2,z

loop_
_atom_site_label
_atom_site_type_symbol
_atom_site_fract_x
_atom_site_fract_y
_atom_site_fract_z
_atom_site_occupancy
_atom_site_U_iso_or_equiv
K1 K+1 0 0.5 0.656 1 0.0
Sb1 Sb-3 0 0.5 0.196 1 0.0
Mn1 Mn+2 0 0 0 1 0.0
